data_7705865
loop_
_publ_author_name
'Huang, Po-Jung'
'Miyasaka, Hitoshi'

_publ_section_title
;
 Canting angle dependence of single-chain magnet behaviour in
 chirality-introduced antiferromagnetic chains of acetate-bridged
 manganese(III) salen-type complexes.
;
_journal_issue 46
_journal_name_full 'Dalton transactions (Cambridge, England : 2003)'
_journal_page_first 16970
_journal_page_last 16978
_journal_paper_doi 10.1039/d0dt03615c
_journal_volume 49
_journal_year 2020
_chemical_absolute_configuration syn
_chemical_formula_moiety 'C30 H23 Br2 Mn N2 O4, 0.5(C2 H3 N)'
_chemical_formula_sum 'C31 H24.5 Br2 Mn N2.5 O4'
_chemical_formula_weight 710.79
_space_group_crystal_system tetragonal
_space_group_IT_number 92
_space_group_name_Hall 'P 4abw 2nw'
_space_group_name_H-M_alt 'P 41 21 2'
_atom_sites_solution_hydrogens geom
_atom_sites_solution_primary dual
_audit_creation_date 2019-11-20
_audit_creation_method
;
Olex2 1.2
(compiled 2018.05.29 svn.r3508 for OlexSys, GUI svn.r5506)
;
_audit_update_record
;
2020-10-08 deposited with the CCDC.	2020-11-11 downloaded from the CCDC.
;
_cell_angle_alpha 90
_cell_angle_beta 90
_cell_angle_gamma 90
_cell_formula_units_Z 8
_cell_length_a 10.79470(10)
_cell_length_b 10.79470(10)
_cell_length_c 49.2881(7)
_cell_measurement_reflns_used 29294
_cell_measurement_temperature 103
_cell_measurement_theta_max 30.9490
_cell_measurement_theta_min 1.6380
_cell_volume 5743.32(11)
_computing_cell_refinement 'CrysAlisPro 1.171.39.46 (Rigaku OD, 2018)'
_computing_data_collection 'CrysAlisPro 1.171.39.46 (Rigaku OD, 2018)'
_computing_data_reduction 'CrysAlisPro 1.171.39.46 (Rigaku OD, 2018)'
_computing_molecular_graphics 'Olex2 (Dolomanov et al., 2009)'
_computing_publication_material 'Olex2 (Dolomanov et al., 2009)'
_computing_structure_refinement 'ShelXL (Sheldrick, 2015)'
_computing_structure_solution 'ShelXT (Sheldrick, 2015)'
_diffrn_ambient_temperature 103
_diffrn_detector CCD
_diffrn_detector_area_resol_mean 28.626
_diffrn_detector_type 'Rigaku Saturn724+'
_diffrn_measured_fraction_theta_full 1.000
_diffrn_measured_fraction_theta_max 0.956
_diffrn_measurement_details
;
List of Runs (angles in degrees, time in seconds):

  # Type    Start    End  Width  t~exp~   \w     \q     \k     \f   Frames
#--------------------------------------------------------------------------
  1  \w   -110.00  70.00   0.50   15.00    --  -20.00  45.00   0.00  360
  2  \w   -110.00  70.00   0.50   15.00    --  -20.00  45.00  90.00  360
;
_diffrn_measurement_device 'AFC10: Fixed Chi 2 circle'
_diffrn_measurement_device_type 'Rigaku Saturn724+ (2x2 bin mode)'
_diffrn_measurement_method 'profile data from \w-scans'
_diffrn_orient_matrix_type 'CrysAlisPro convention (1999,Acta A55,543-557)'
_diffrn_orient_matrix_UB_11 -0.0362570000
_diffrn_orient_matrix_UB_12 -0.0054337000
_diffrn_orient_matrix_UB_13 -0.0119423000
_diffrn_orient_matrix_UB_21 0.0537023000
_diffrn_orient_matrix_UB_22 0.0095842000
_diffrn_orient_matrix_UB_23 -0.0080248000
_diffrn_orient_matrix_UB_31 0.0110180000
_diffrn_orient_matrix_UB_32 -0.0647675000
_diffrn_orient_matrix_UB_33 -0.0001881000
_diffrn_radiation_collimation 0.3
_diffrn_radiation_monochromator Confocal
_diffrn_radiation_probe x-ray
_diffrn_radiation_type MoK\a
_diffrn_radiation_wavelength 0.71073
_diffrn_reflns_av_R_equivalents 0.0580
_diffrn_reflns_av_unetI/netI 0.0490
_diffrn_reflns_Laue_measured_fraction_full 1.000
_diffrn_reflns_Laue_measured_fraction_max 0.956
_diffrn_reflns_limit_h_max 15
_diffrn_reflns_limit_h_min -15
_diffrn_reflns_limit_k_max 15
_diffrn_reflns_limit_k_min -15
_diffrn_reflns_limit_l_max 64
_diffrn_reflns_limit_l_min -71
_diffrn_reflns_number 56610
_diffrn_reflns_point_group_measured_fraction_full 1.000
_diffrn_reflns_point_group_measured_fraction_max 0.942
_diffrn_reflns_theta_full 25.242
_diffrn_reflns_theta_max 31.448
_diffrn_reflns_theta_min 1.653
_diffrn_source 'Rotating Anode'
_diffrn_source_current 24.0
_diffrn_source_power 1.2
_diffrn_source_target Mo
_diffrn_source_type 'Rotating Anode'
_diffrn_source_voltage 50.0
_exptl_absorpt_coefficient_mu 3.283
_exptl_absorpt_correction_T_max 1.00000
_exptl_absorpt_correction_T_min 0.75876
_exptl_absorpt_correction_type multi-scan
_exptl_absorpt_process_details
;
CrysAlisPro 1.171.39.46 (Rigaku Oxford Diffraction, 2018)
Empirical absorption correction using spherical harmonics,
 implemented in SCALE3 ABSPACK scaling algorithm.
;
_exptl_crystal_colour brown
_exptl_crystal_colour_primary brown
_exptl_crystal_density_diffrn 1.644
_exptl_crystal_description plate
_exptl_crystal_F_000 2840
_exptl_crystal_size_max 0.19
_exptl_crystal_size_mid 0.088
_exptl_crystal_size_min 0.012
_refine_diff_density_max 0.721
_refine_diff_density_min -0.452
_refine_diff_density_rms 0.086
_refine_ls_abs_structure_details
;
 Flack x determined using 2495 quotients [(I+)-(I-)]/[(I+)+(I-)]
 (Parsons, Flack and Wagner, Acta Cryst. B69 (2013) 249-259).
;
_refine_ls_abs_structure_Flack -0.005(4)
_refine_ls_extinction_method none
_refine_ls_goodness_of_fit_ref 1.087
_refine_ls_hydrogen_treatment constr
_refine_ls_matrix_type full
_refine_ls_number_parameters 377
_refine_ls_number_reflns 8978
_refine_ls_number_restraints 0
_refine_ls_restrained_S_all 1.087
_refine_ls_R_factor_all 0.0670
_refine_ls_R_factor_gt 0.0472
_refine_ls_shift/su_max 0.003
_refine_ls_shift/su_mean 0.000
_refine_ls_structure_factor_coef Fsqd
_refine_ls_weighting_details 'w=1/[\s^2^(Fo^2^)+(0.0252P)^2^+6.4189P] where P=(Fo^2^+2Fc^2^)/3'
_refine_ls_weighting_scheme calc
_refine_ls_wR_factor_gt 0.0794
_refine_ls_wR_factor_ref 0.0845
_reflns_Friedel_coverage 0.691
_reflns_Friedel_fraction_full 1.000
_reflns_Friedel_fraction_max 0.922
_reflns_number_gt 7425
_reflns_number_total 8978
_reflns_threshold_expression 'I > 2\s(I)'
_cod_data_source_file d0dt03615c2.cif
_cod_data_source_block mn-oac-brsal-rrdpeda
_cod_original_cell_volume 5743.32(13)
_cod_original_formula_sum 'C31 H24.50 Br2 Mn N2.50 O4'
_cod_database_code 7705865
_shelx_shelxl_version_number 2014/7
_chemical_oxdiff_formula 'C31 H24.5 Br2 Mn N2.5 O4'
_shelx_space_group_comment
;
The symmetry employed for this shelxl refinement is uniquely defined
by the following loop, which should always be used as a source of
symmetry information in preference to the above space-group names.
They are only intended as comments.
;
_shelx_estimated_absorpt_t_max 0.962
_shelx_estimated_absorpt_t_min 0.574
_reflns_odcompleteness_completeness 95.58
_reflns_odcompleteness_iscentric 1
_reflns_odcompleteness_theta 31.38
_olex2_refinement_description
;
1. Fixed Uiso
 At 1.2 times of:
  All C(H) groups
 At 1.5 times of:
  All C(H,H,H) groups
2. Others
 Fixed Sof: C33(0.5) H33A(0.5) H33B(0.5) H33C(0.5) C32(0.5)
3.a Ternary CH refined with riding coordinates:
 C8(H8), C15(H15)
3.b Aromatic/amide H refined with riding coordinates:
 C7(H7), C23(H23), C17(H17), C10(H10), C28(H28), C5(H5), C3(H3), C18(H18),
 C22(H22), C2(H2), C20(H20), C14(H14), C11(H11), C27(H27), C13(H13), C25(H25),
 C21(H21), C12(H12)
3.c Idealised Me refined as rotating group:
 C31(H31A,H31B,H31C), C33(H33A,H33B,H33C)
;
_olex2_submission_special_instructions 'No special instructions were received'
_oxdiff_exptl_absorpt_empirical_details
;
Empirical correction (ABSPACK) includes:
- Absorption correction using spherical harmonics
- Frame scaling
- Detector area scaling
;
_oxdiff_exptl_absorpt_empirical_full_max 1.460
_oxdiff_exptl_absorpt_empirical_full_min 0.616

loop_
_space_group_symop_operation_xyz
'x, y, z'
'-x, -y, z+1/2'
'-y+1/2, x+1/2, z+1/4'
'y+1/2, -x+1/2, z+3/4'
'-x+1/2, y+1/2, -z+1/4'
'x+1/2, -y+1/2, -z+3/4'
'y, x, -z'
'-y, -x, -z+1/2'

loop_
_atom_site_label
_atom_site_type_symbol
_atom_site_fract_x
_atom_site_fract_y
_atom_site_fract_z
_atom_site_U_iso_or_equiv
_atom_site_adp_type
_atom_site_occupancy
_atom_site_site_symmetry_order
_atom_site_calc_flag
_atom_site_refinement_flags_posn
_atom_site_refinement_flags_adp
_atom_site_refinement_flags_occupancy
_atom_site_disorder_assembly
_atom_site_disorder_group
Br2 Br 1.13745(5) 0.30180(5) 0.52473(2) 0.03781(14) Uani 1 1 d . . . . .
Br1 Br 0.68525(6) 0.58937(5) 0.78274(2) 0.03932(14) Uani 1 1 d . . . . .
Mn1 Mn 0.80996(6) 0.61415(5) 0.63639(2) 0.01390(12) Uani 1 1 d . . . . .
O4 O 0.6590(3) 0.9301(3) 0.59579(5) 0.0191(6) Uani 1 1 d . . . . .
O1 O 0.8735(3) 0.6792(3) 0.66938(5) 0.0192(6) Uani 1 1 d . . . . .
O3 O 0.7550(3) 0.7920(3) 0.62111(6) 0.0216(6) Uani 1 1 d . . . . .
O2 O 0.9640(3) 0.6151(3) 0.61833(5) 0.0192(6) Uani 1 1 d . . . . .
N1 N 0.6385(3) 0.6058(3) 0.65189(6) 0.0146(6) Uani 1 1 d . . . . .
N2 N 0.7225(3) 0.5374(3) 0.60498(6) 0.0145(6) Uani 1 1 d . . . . .
C30 C 0.7340(4) 0.8428(4) 0.59876(8) 0.0182(8) Uani 1 1 d . . . . .
C16 C 0.5206(4) 0.5523(4) 0.58034(7) 0.0146(8) Uani 1 1 d . . . . .
C8 C 0.5399(3) 0.6060(4) 0.63064(7) 0.0141(7) Uani 1 1 d . . . . .
H8 H 0.5341 0.6926 0.6235 0.017 Uiso 1 1 calc R . . . .
C6 C 0.7041(4) 0.6194(3) 0.69861(7) 0.0173(8) Uani 1 1 d . . . . .
C7 C 0.6127(4) 0.6101(3) 0.67725(8) 0.0166(8) Uani 1 1 d . . . . .
H7 H 0.5280 0.6069 0.6824 0.020 Uiso 1 1 calc R . . . .
C23 C 0.7799(4) 0.4799(4) 0.58568(8) 0.0165(8) Uani 1 1 d . . . . .
H23 H 0.7304 0.4354 0.5731 0.020 Uiso 1 1 calc R . . . .
C9 C 0.4117(4) 0.5714(4) 0.64107(7) 0.0168(8) Uani 1 1 d . . . . .
C29 C 0.9975(4) 0.5446(4) 0.59773(8) 0.0166(8) Uani 1 1 d . . . . .
C17 C 0.4984(4) 0.4540(4) 0.56253(8) 0.0179(8) Uani 1 1 d . . . . .
H17 H 0.5152 0.3714 0.5681 0.021 Uiso 1 1 calc R . . . .
C10 C 0.3777(4) 0.4491(4) 0.64571(8) 0.0222(9) Uani 1 1 d . . . . .
H10 H 0.4343 0.3842 0.6418 0.027 Uiso 1 1 calc R . . . .
C28 C 1.1237(4) 0.5364(4) 0.59119(8) 0.0216(9) Uani 1 1 d . . . . .
H28 H 1.1822 0.5805 0.6018 0.026 Uiso 1 1 calc R . . . .
C5 C 0.6626(4) 0.6009(4) 0.72540(8) 0.0206(8) Uani 1 1 d . . . . .
H5 H 0.5778 0.5831 0.7288 0.025 Uiso 1 1 calc R . . . .
C26 C 1.0802(4) 0.4004(4) 0.55412(9) 0.0240(9) Uani 1 1 d . . . . .
C3 C 0.8689(4) 0.6315(4) 0.74217(8) 0.0256(10) Uani 1 1 d . . . . .
H3 H 0.9250 0.6334 0.7570 0.031 Uiso 1 1 calc R . . . .
C1 C 0.8298(4) 0.6498(3) 0.69367(8) 0.0180(8) Uani 1 1 d . . . . .
C18 C 0.4518(4) 0.4766(4) 0.53674(8) 0.0205(9) Uani 1 1 d . . . . .
H18 H 0.4391 0.4097 0.5245 0.025 Uiso 1 1 calc R . . . .
C24 C 0.9117(4) 0.4772(4) 0.58154(8) 0.0167(8) Uani 1 1 d . . . . .
C15 C 0.5849(3) 0.5245(4) 0.60709(7) 0.0138(7) Uani 1 1 d . . . . .
H15 H 0.5665 0.4364 0.6119 0.017 Uiso 1 1 calc R . . . .
C22 C 0.4910(4) 0.6726(4) 0.57220(8) 0.0194(8) Uani 1 1 d . . . . .
H22 H 0.5047 0.7398 0.5843 0.023 Uiso 1 1 calc R . . . .
C2 C 0.9115(4) 0.6519(4) 0.71611(8) 0.0224(8) Uani 1 1 d . . . . .
H2 H 0.9971 0.6675 0.7132 0.027 Uiso 1 1 calc R . . . .
C20 C 0.4237(4) 0.5965(4) 0.52873(8) 0.0227(9) Uani 1 1 d . . . . .
H20 H 0.3922 0.6116 0.5110 0.027 Uiso 1 1 calc R . . . .
C14 C 0.3277(4) 0.6655(4) 0.64696(8) 0.0216(9) Uani 1 1 d . . . . .
H14 H 0.3502 0.7494 0.6440 0.026 Uiso 1 1 calc R . . . .
C4 C 0.7445(4) 0.6085(4) 0.74663(8) 0.0236(9) Uani 1 1 d . . . . .
C11 C 0.2612(4) 0.4216(5) 0.65606(9) 0.0269(10) Uani 1 1 d . . . . .
H11 H 0.2386 0.3378 0.6593 0.032 Uiso 1 1 calc R . . . .
C31 C 0.8008(5) 0.7956(4) 0.57360(8) 0.0265(9) Uani 1 1 d . . . . .
H31A H 0.7523 0.7289 0.5653 0.040 Uiso 1 1 calc GR . . . .
H31B H 0.8826 0.7639 0.5787 0.040 Uiso 1 1 calc GR . . . .
H31C H 0.8106 0.8636 0.5606 0.040 Uiso 1 1 calc GR . . . .
C27 C 1.1646(4) 0.4663(4) 0.56981(9) 0.0245(9) Uani 1 1 d . . . . .
H27 H 1.2505 0.4627 0.5657 0.029 Uiso 1 1 calc R . . . .
C13 C 0.2108(4) 0.6373(5) 0.65720(9) 0.0294(10) Uani 1 1 d . . . . .
H13 H 0.1537 0.7019 0.6611 0.035 Uiso 1 1 calc R . . . .
C25 C 0.9549(4) 0.4073(4) 0.55939(8) 0.0205(8) Uani 1 1 d . . . . .
H25 H 0.8978 0.3648 0.5481 0.025 Uiso 1 1 calc R . . . .
C21 C 0.4417(4) 0.6948(5) 0.54662(8) 0.0251(9) Uani 1 1 d . . . . .
H21 H 0.4204 0.7768 0.5413 0.030 Uiso 1 1 calc R . . . .
C12 C 0.1781(4) 0.5152(5) 0.66168(9) 0.0316(11) Uani 1 1 d . . . . .
H12 H 0.0983 0.4958 0.6686 0.038 Uiso 1 1 calc R . . . .
N3 N 0.7475(9) 0.7475(9) 0.5000 0.145(6) Uani 1 2 d S T P . .
C33 C 0.5536(12) 0.7744(11) 0.4812(2) 0.048(3) Uani 0.5 1 d . . . . .
H33A H 0.5038 0.6985 0.4813 0.072 Uiso 0.5 1 calc GR . . . .
H33B H 0.5593 0.8067 0.4627 0.072 Uiso 0.5 1 calc GR . . . .
H33C H 0.5145 0.8364 0.4929 0.072 Uiso 0.5 1 calc GR . . . .
C32 C 0.6474(11) 0.7536(10) 0.4888(2) 0.036(2) Uani 0.5 1 d . . . . .

loop_
_atom_site_aniso_label
_atom_site_aniso_U_11
_atom_site_aniso_U_22
_atom_site_aniso_U_33
_atom_site_aniso_U_23
_atom_site_aniso_U_13
_atom_site_aniso_U_12
Br2 0.0355(3) 0.0322(3) 0.0456(3) -0.0166(2) 0.0229(2) -0.0033(2)
Br1 0.0552(3) 0.0499(3) 0.01286(18) 0.0039(2) -0.0024(2) -0.0186(3)
Mn1 0.0144(3) 0.0143(3) 0.0130(2) -0.0017(2) -0.0004(2) -0.0008(2)
O4 0.0211(15) 0.0164(14) 0.0199(14) -0.0022(11) -0.0039(12) 0.0016(11)
O1 0.0216(14) 0.0205(14) 0.0155(12) -0.0014(11) -0.0017(11) -0.0032(12)
O3 0.0297(16) 0.0155(15) 0.0195(14) -0.0008(12) -0.0012(12) 0.0003(12)
O2 0.0165(14) 0.0239(16) 0.0171(13) -0.0048(12) 0.0019(11) -0.0029(12)
N1 0.0158(15) 0.0136(15) 0.0143(14) -0.0001(13) 0.0002(12) 0.0006(13)
N2 0.0155(17) 0.0142(16) 0.0136(14) 0.0009(13) -0.0006(13) 0.0009(12)
C30 0.021(2) 0.016(2) 0.0177(18) -0.0032(16) 0.0008(16) -0.0049(15)
C16 0.0111(17) 0.021(2) 0.0116(17) -0.0012(15) 0.0010(14) 0.0027(15)
C8 0.0165(18) 0.0139(18) 0.0120(16) 0.0003(14) -0.0006(14) 0.0018(15)
C6 0.025(2) 0.0132(18) 0.0136(17) -0.0049(14) -0.0033(16) 0.0039(17)
C7 0.0187(19) 0.0146(18) 0.0164(17) -0.0010(15) 0.0035(15) -0.0012(16)
C23 0.020(2) 0.0135(18) 0.0165(18) -0.0027(15) -0.0012(15) -0.0004(15)
C9 0.0148(19) 0.023(2) 0.0128(17) -0.0007(15) -0.0033(15) 0.0032(16)
C29 0.0181(19) 0.0154(18) 0.0163(19) 0.0048(15) 0.0034(15) -0.0005(15)
C17 0.0131(18) 0.025(2) 0.0161(18) -0.0001(16) 0.0031(15) 0.0015(16)
C10 0.023(2) 0.026(2) 0.0178(19) -0.0001(16) -0.0019(17) 0.0002(18)
C28 0.016(2) 0.026(2) 0.023(2) 0.0028(17) 0.0020(17) -0.0005(18)
C5 0.027(2) 0.0164(19) 0.0180(18) -0.0013(16) 0.0002(17) -0.0014(17)
C26 0.028(2) 0.019(2) 0.025(2) -0.0031(18) 0.0124(18) 0.0016(19)
C3 0.036(2) 0.023(2) 0.0182(19) 0.0033(17) -0.0113(18) -0.003(2)
C1 0.025(2) 0.0111(17) 0.0174(18) -0.0011(14) -0.0023(16) 0.0009(16)
C18 0.0147(19) 0.030(2) 0.0163(19) -0.0063(17) 0.0016(15) -0.0022(17)
C24 0.019(2) 0.0149(18) 0.0166(18) 0.0030(15) 0.0033(15) 0.0008(15)
C15 0.0126(18) 0.0154(18) 0.0133(17) -0.0012(14) 0.0012(14) 0.0004(15)
C22 0.021(2) 0.019(2) 0.0186(18) -0.0006(16) -0.0013(16) 0.0021(16)
C2 0.025(2) 0.021(2) 0.0211(19) -0.0012(17) -0.0067(18) -0.0028(17)
C20 0.023(2) 0.034(2) 0.0113(17) 0.0028(17) -0.0007(16) 0.0031(19)
C14 0.021(2) 0.026(2) 0.0180(19) -0.0047(16) -0.0011(16) 0.0052(18)
C4 0.038(2) 0.021(2) 0.0119(18) 0.0008(17) -0.0025(17) -0.0032(19)
C11 0.027(2) 0.034(3) 0.020(2) 0.0064(19) -0.0018(18) -0.006(2)
C31 0.041(3) 0.017(2) 0.021(2) 0.0022(17) 0.009(2) -0.001(2)
C27 0.018(2) 0.026(2) 0.030(2) 0.0040(19) 0.0064(18) -0.0002(18)
C13 0.017(2) 0.049(3) 0.021(2) -0.005(2) -0.0010(17) 0.010(2)
C25 0.023(2) 0.015(2) 0.023(2) 0.0010(16) 0.0045(17) -0.0017(17)
C21 0.024(2) 0.029(2) 0.023(2) 0.0061(19) -0.0006(17) 0.007(2)
C12 0.020(2) 0.056(3) 0.019(2) -0.001(2) 0.0045(18) -0.003(2)
N3 0.182(10) 0.182(10) 0.070(8) 0.032(7) -0.032(7) -0.079(12)
C33 0.056(8) 0.043(7) 0.045(7) 0.015(5) 0.013(6) -0.003(6)
C32 0.046(7) 0.033(5) 0.029(5) 0.010(4) 0.000(5) -0.013(5)

loop_
_atom_type_symbol
_atom_type_description
_atom_type_scat_dispersion_real
_atom_type_scat_dispersion_imag
_atom_type_scat_source
C C 0.0033 0.0016 'International Tables Vol C Tables 4.2.6.8 and 6.1.1.4'
H H 0.0000 0.0000 'International Tables Vol C Tables 4.2.6.8 and 6.1.1.4'
N N 0.0061 0.0033 'International Tables Vol C Tables 4.2.6.8 and 6.1.1.4'
O O 0.0106 0.0060 'International Tables Vol C Tables 4.2.6.8 and 6.1.1.4'
Mn Mn 0.3368 0.7283 'International Tables Vol C Tables 4.2.6.8 and 6.1.1.4'
Br Br -0.2901 2.4595 'International Tables Vol C Tables 4.2.6.8 and 6.1.1.4'

loop_
_geom_angle_atom_site_label_1
_geom_angle_atom_site_label_2
_geom_angle_atom_site_label_3
_geom_angle
_geom_angle_site_symmetry_1
_geom_angle_site_symmetry_3
_geom_angle_publ_flag
O1 Mn1 O4 86.38(11) . 5_646 ?
O1 Mn1 O3 94.00(12) . . ?
O1 Mn1 N1 91.37(12) . . ?
O1 Mn1 N2 171.68(14) . . ?
O3 Mn1 O4 172.34(11) . 5_646 ?
O2 Mn1 O4 93.38(12) . 5_646 ?
O2 Mn1 O1 94.79(12) . . ?
O2 Mn1 O3 94.21(12) . . ?
O2 Mn1 N1 173.84(13) . . ?
O2 Mn1 N2 93.05(13) . . ?
N1 Mn1 O4 87.01(12) . 5_646 ?
N1 Mn1 O3 85.33(12) . . ?
N2 Mn1 O4 90.41(12) . 5_646 ?
N2 Mn1 O3 88.17(12) . . ?
N2 Mn1 N1 80.80(13) . . ?
C30 O4 Mn1 122.4(3) . 5_656 ?
C1 O1 Mn1 123.8(2) . . ?
C30 O3 Mn1 138.7(3) . . ?
C29 O2 Mn1 127.0(3) . . ?
C8 N1 Mn1 113.0(2) . . ?
C7 N1 Mn1 124.8(3) . . ?
C7 N1 C8 122.0(3) . . ?
C23 N2 Mn1 122.9(3) . . ?
C23 N2 C15 118.8(3) . . ?
C15 N2 Mn1 117.1(2) . . ?
O4 C30 C31 117.6(4) . . ?
O3 C30 O4 123.4(4) . . ?
O3 C30 C31 119.0(4) . . ?
C17 C16 C15 118.2(4) . . ?
C22 C16 C17 119.1(4) . . ?
C22 C16 C15 122.5(4) . . ?
N1 C8 H8 106.9 . . ?
N1 C8 C9 114.2(3) . . ?
N1 C8 C15 107.7(3) . . ?
C9 C8 H8 106.9 . . ?
C9 C8 C15 113.7(3) . . ?
C15 C8 H8 106.9 . . ?
C5 C6 C7 117.1(4) . . ?
C5 C6 C1 119.9(4) . . ?
C1 C6 C7 123.0(3) . . ?
N1 C7 C6 124.4(4) . . ?
N1 C7 H7 117.8 . . ?
C6 C7 H7 117.8 . . ?
N2 C23 H23 117.0 . . ?
N2 C23 C24 126.0(4) . . ?
C24 C23 H23 117.0 . . ?
C10 C9 C8 121.9(4) . . ?
C10 C9 C14 119.1(4) . . ?
C14 C9 C8 118.9(4) . . ?
O2 C29 C28 118.7(4) . . ?
O2 C29 C24 123.2(4) . . ?
C28 C29 C24 118.1(4) . . ?
C16 C17 H17 119.9 . . ?
C18 C17 C16 120.2(4) . . ?
C18 C17 H17 119.9 . . ?
C9 C10 H10 119.9 . . ?
C9 C10 C11 120.2(4) . . ?
C11 C10 H10 119.9 . . ?
C29 C28 H28 119.2 . . ?
C27 C28 C29 121.7(4) . . ?
C27 C28 H28 119.2 . . ?
C6 C5 H5 119.9 . . ?
C4 C5 C6 120.1(4) . . ?
C4 C5 H5 119.9 . . ?
C27 C26 Br2 119.8(3) . . ?
C25 C26 Br2 119.5(3) . . ?
C25 C26 C27 120.7(4) . . ?
C2 C3 H3 120.0 . . ?
C2 C3 C4 120.0(4) . . ?
C4 C3 H3 120.0 . . ?
O1 C1 C6 123.5(3) . . ?
O1 C1 C2 118.7(4) . . ?
C2 C1 C6 117.8(4) . . ?
C17 C18 H18 119.9 . . ?
C20 C18 C17 120.3(4) . . ?
C20 C18 H18 119.9 . . ?
C29 C24 C23 123.7(4) . . ?
C25 C24 C23 116.7(4) . . ?
C25 C24 C29 119.6(4) . . ?
N2 C15 C16 112.0(3) . . ?
N2 C15 C8 108.2(3) . . ?
N2 C15 H15 107.6 . . ?
C16 C15 C8 113.4(3) . . ?
C16 C15 H15 107.6 . . ?
C8 C15 H15 107.6 . . ?
C16 C22 H22 119.7 . . ?
C21 C22 C16 120.6(4) . . ?
C21 C22 H22 119.7 . . ?
C3 C2 C1 121.1(4) . . ?
C3 C2 H2 119.4 . . ?
C1 C2 H2 119.4 . . ?
C18 C20 H20 120.0 . . ?
C18 C20 C21 120.0(4) . . ?
C21 C20 H20 120.0 . . ?
C9 C14 H14 119.8 . . ?
C13 C14 C9 120.4(4) . . ?
C13 C14 H14 119.8 . . ?
C5 C4 Br1 119.4(3) . . ?
C5 C4 C3 121.0(4) . . ?
C3 C4 Br1 119.6(3) . . ?
C10 C11 H11 119.8 . . ?
C12 C11 C10 120.4(5) . . ?
C12 C11 H11 119.8 . . ?
C30 C31 H31A 109.5 . . ?
C30 C31 H31B 109.5 . . ?
C30 C31 H31C 109.5 . . ?
H31A C31 H31B 109.5 . . ?
H31A C31 H31C 109.5 . . ?
H31B C31 H31C 109.5 . . ?
C28 C27 C26 119.9(4) . . ?
C28 C27 H27 120.1 . . ?
C26 C27 H27 120.1 . . ?
C14 C13 H13 120.1 . . ?
C12 C13 C14 119.9(4) . . ?
C12 C13 H13 120.1 . . ?
C26 C25 C24 120.0(4) . . ?
C26 C25 H25 120.0 . . ?
C24 C25 H25 120.0 . . ?
C22 C21 C20 119.7(4) . . ?
C22 C21 H21 120.1 . . ?
C20 C21 H21 120.1 . . ?
C11 C12 C13 120.0(4) . . ?
C11 C12 H12 120.0 . . ?
C13 C12 H12 120.0 . . ?
C32 N3 C32 107.5(15) . 7_556 ?
H33A C33 H33B 109.5 . . ?
H33A C33 H33C 109.5 . . ?
H33B C33 H33C 109.5 . . ?
C32 C33 H33A 109.5 . . ?
C32 C33 H33B 109.5 . . ?
C32 C33 H33C 109.5 . . ?
N3 C32 C32 36.3(7) . 7_556 ?
C33 C32 N3 169.1(14) . . ?
C33 C32 C32 147.9(8) . 7_556 ?

loop_
_geom_bond_atom_site_label_1
_geom_bond_atom_site_label_2
_geom_bond_distance
_geom_bond_site_symmetry_2
_geom_bond_publ_flag
Br2 C26 1.901(4) . ?
Br1 C4 1.902(4) . ?
Mn1 O4 2.198(3) 5_646 ?
Mn1 O1 1.899(3) . ?
Mn1 O3 2.147(3) . ?
Mn1 O2 1.886(3) . ?
Mn1 N1 2.004(3) . ?
Mn1 N2 1.994(3) . ?
O4 Mn1 2.197(3) 5_656 ?
O4 C30 1.251(5) . ?
O1 C1 1.325(5) . ?
O3 C30 1.251(5) . ?
O2 C29 1.319(5) . ?
N1 C8 1.493(5) . ?
N1 C7 1.281(5) . ?
N2 C23 1.294(5) . ?
N2 C15 1.495(5) . ?
C30 C31 1.522(6) . ?
C16 C17 1.398(5) . ?
C16 C15 1.520(5) . ?
C16 C22 1.396(6) . ?
C8 H8 1.0000 . ?
C8 C9 1.523(5) . ?
C8 C15 1.536(5) . ?
C6 C7 1.446(5) . ?
C6 C5 1.409(5) . ?
C6 C1 1.417(6) . ?
C7 H7 0.9500 . ?
C23 H23 0.9500 . ?
C23 C24 1.437(6) . ?
C9 C10 1.389(6) . ?
C9 C14 1.392(6) . ?
C29 C28 1.402(6) . ?
C29 C24 1.423(6) . ?
C17 H17 0.9500 . ?
C17 C18 1.389(6) . ?
C10 H10 0.9500 . ?
C10 C11 1.390(6) . ?
C28 H28 0.9500 . ?
C28 C27 1.371(6) . ?
C5 H5 0.9500 . ?
C5 C4 1.372(6) . ?
C26 C27 1.391(6) . ?
C26 C25 1.379(6) . ?
C3 H3 0.9500 . ?
C3 C2 1.382(6) . ?
C3 C4 1.383(6) . ?
C1 C2 1.414(5) . ?
C18 H18 0.9500 . ?
C18 C20 1.386(6) . ?
C24 C25 1.407(6) . ?
C15 H15 1.0000 . ?
C22 H22 0.9500 . ?
C22 C21 1.389(6) . ?
C2 H2 0.9500 . ?
C20 H20 0.9500 . ?
C20 C21 1.394(6) . ?
C14 H14 0.9500 . ?
C14 C13 1.392(6) . ?
C11 H11 0.9500 . ?
C11 C12 1.380(7) . ?
C31 H31A 0.9800 . ?
C31 H31B 0.9800 . ?
C31 H31C 0.9800 . ?
C27 H27 0.9500 . ?
C13 H13 0.9500 . ?
C13 C12 1.382(7) . ?
C25 H25 0.9500 . ?
C21 H21 0.9500 . ?
C12 H12 0.9500 . ?
N3 C32 1.215(13) . ?
N3 C32 1.215(13) 7_556 ?
C33 H33A 0.9800 . ?
C33 H33B 0.9800 . ?
C33 H33C 0.9800 . ?
C33 C32 1.102(16) . ?
C32 C32 1.96(2) 7_556 ?
